data_4327217
loop_
_publ_author_name
'Vladimir B. Romakh'
'Bruno Therrien'
'Georg S\"uss-Fink'
'Georgiy B. Shul'pin'

_publ_contact_author
;
      Suess-Fink, Georg
      Institut de Chimie,
      Universit\'e de Neuch\^atel,
      Case postale 158,
      CH-2009 Neuch\^atel,
      Switzerland
;
_publ_contact_author_email georg.suess-fink@unine.ch
_publ_contact_author_fax '+41 32 718 2511'
_publ_contact_author_phone '+41 32 718 2405'
_publ_section_title
;
 Dinuclear Manganese Complexes Containing Chiral
 1,4,7-Triazacyclononane-Derived Ligands and Their Catalytic Potential for
 the Oxidation of Olefins, Alkanes, and Alcohols
;
_journal_name_full 'Inorganic Chemistry'
_journal_page_first 1315
_journal_page_last 1331
_journal_paper_doi 10.1021/ic061950+
_journal_volume 46
_journal_year 2007
_chemical_formula_moiety 'C22 H50 Mn2 N6 O4, (P F6)3'
_chemical_formula_sum 'C22 H50 F18 Mn2 N6 O4 P3'
_chemical_formula_weight 1007.47
_chemical_name_systematic
; 
 ? 
;
_space_group_IT_number 75
_symmetry_cell_setting tetragonal
_symmetry_space_group_name_Hall 'P 4'
_symmetry_space_group_name_H-M 'P 4'
_atom_sites_solution_hydrogens geom
_atom_sites_solution_primary direct
_atom_sites_solution_secondary difmap
_audit_creation_method SHELXL-97
_cell_angle_alpha 90.00
_cell_angle_beta 90.00
_cell_angle_gamma 90.00
_cell_formula_units_Z 4
_cell_length_a 18.8838(10)
_cell_length_b 18.8838(10)
_cell_length_c 12.5586(6)
_cell_measurement_reflns_used 8000
_cell_measurement_temperature 173(2)
_cell_measurement_theta_max 25.90
_cell_measurement_theta_min 1.95
_cell_volume 4478.4(4)
_computing_cell_refinement 'CELL (Stoe IPDS Software, 2000)'
_computing_data_collection 'EXPOSE (Stoe IPDS Software, 2000)'
_computing_data_reduction 'INTEGRATE (Stoe IPDS Software, 2000)'
_computing_molecular_graphics 'ORTEP-3 (Farrugia, 1997)'
_computing_publication_material 'SHELXL-97 (Sheldrick, 1997)'
_computing_structure_refinement 'SHELXL-97 (Sheldrick, 1997)'
_computing_structure_solution 'SHELXS-97 (Sheldrick, 1997)'
_diffrn_ambient_temperature 173(2)
_diffrn_detector_area_resol_mean 0.81\%A
_diffrn_measured_fraction_theta_full 0.994
_diffrn_measured_fraction_theta_max 0.994
_diffrn_measurement_device_type 'STOE IPDS'
_diffrn_measurement_method 'phi oscillation'
_diffrn_radiation_monochromator graphite
_diffrn_radiation_source 'fine-focus sealed tube'
_diffrn_radiation_type MoK\a
_diffrn_radiation_wavelength 0.71073
_diffrn_reflns_av_R_equivalents 0.1228
_diffrn_reflns_av_sigmaI/netI 0.1657
_diffrn_reflns_limit_h_max 23
_diffrn_reflns_limit_h_min -23
_diffrn_reflns_limit_k_max 23
_diffrn_reflns_limit_k_min -22
_diffrn_reflns_limit_l_max 15
_diffrn_reflns_limit_l_min -15
_diffrn_reflns_number 35092
_diffrn_reflns_theta_full 25.98
_diffrn_reflns_theta_max 25.98
_diffrn_reflns_theta_min 2.16
_diffrn_standards_decay_% 0
_diffrn_standards_interval_time 0
_diffrn_standards_number 0
_exptl_absorpt_coefficient_mu 0.780
_exptl_absorpt_correction_type none
_exptl_crystal_colour brown
_exptl_crystal_density_diffrn 1.494
_exptl_crystal_description block
_exptl_crystal_F_000 2052
_exptl_crystal_size_max 0.25
_exptl_crystal_size_mid 0.20
_exptl_crystal_size_min 0.20
_refine_diff_density_max 0.821
_refine_diff_density_min -0.985
_refine_diff_density_rms 0.182
_refine_ls_abs_structure_details 'Flack H D (1983), Acta Cryst. A39, 876-881'
_refine_ls_abs_structure_Flack 0.23(6)
_refine_ls_extinction_method none
_refine_ls_goodness_of_fit_ref 0.920
_refine_ls_hydrogen_treatment constr
_refine_ls_matrix_type full
_refine_ls_number_parameters 313
_refine_ls_number_reflns 8742
_refine_ls_number_restraints 1
_refine_ls_restrained_S_all 0.920
_refine_ls_R_factor_all 0.1644
_refine_ls_R_factor_gt 0.1185
_refine_ls_shift/su_max 0.000
_refine_ls_shift/su_mean 0.000
_refine_ls_structure_factor_coef Fsqd
_refine_ls_weighting_details 'calc w=1/[\s^2^(Fo^2^)+(0.1903P)^2^] where P=(Fo^2^+2Fc^2^)/3'
_refine_ls_weighting_scheme calc
_refine_ls_wR_factor_gt 0.2865
_refine_ls_wR_factor_ref 0.3169
_reflns_number_gt 3947
_reflns_number_total 8742
_reflns_threshold_expression >2sigma(I)
_cod_data_source_file ic0619502Bsi20061012_011400_1.cif
_cod_data_source_block d:[S,S-1]
_cod_database_code 4327217

loop_
_symmetry_equiv_pos_as_xyz
'x, y, z'
'-x, -y, z'
'-y, x, z'
'y, -x, z'

loop_
_atom_site_label
_atom_site_type_symbol
_atom_site_fract_x
_atom_site_fract_y
_atom_site_fract_z
_atom_site_U_iso_or_equiv
_atom_site_adp_type
_atom_site_occupancy
_atom_site_symmetry_multiplicity
_atom_site_calc_flag
_atom_site_refinement_flags
C1 C 0.2474(8) 0.9766(5) 0.6387(12) 0.075(4) Uani 1 1 d .
H1A H 0.2448 0.9696 0.7144 0.113 Uiso 1 1 calc R
H1B H 0.2111 1.0091 0.6169 0.113 Uiso 1 1 calc R
H1C H 0.2930 0.9956 0.6205 0.113 Uiso 1 1 calc R
C2 C 0.2367(8) 0.9051(6) 0.5817(9) 0.059(3) Uani 1 1 d .
H2 H 0.1869 0.8932 0.5689 0.071 Uiso 1 1 calc R
C3 C 0.2794(7) 0.9135(5) 0.4818(9) 0.050(3) Uani 1 1 d .
H3A H 0.3287 0.9037 0.4975 0.060 Uiso 1 1 calc R
H3B H 0.2761 0.9623 0.4579 0.060 Uiso 1 1 calc R
C4 C 0.1875(7) 0.8820(6) 0.3531(11) 0.060(3) Uani 1 1 d .
H4A H 0.1905 0.9296 0.3248 0.072 Uiso 1 1 calc R
H4B H 0.1562 0.8838 0.4144 0.072 Uiso 1 1 calc R
C5 C 0.1553(8) 0.8393(6) 0.2759(9) 0.061(3) Uani 1 1 d .
H5A H 0.1743 0.8508 0.2062 0.074 Uiso 1 1 calc R
H5B H 0.1048 0.8481 0.2748 0.074 Uiso 1 1 calc R
C6 C 0.2016(8) 0.7241(9) 0.2120(9) 0.073(4) Uani 1 1 d .
H6A H 0.1963 0.6736 0.2239 0.088 Uiso 1 1 calc R
H6B H 0.1744 0.7357 0.1489 0.088 Uiso 1 1 calc R
C7 C 0.2731(7) 0.7370(5) 0.1892(9) 0.042(3) Uani 1 1 d .
H7A H 0.2757 0.7774 0.1417 0.050 Uiso 1 1 calc R
H7B H 0.2917 0.6965 0.1509 0.050 Uiso 1 1 calc R
C8 C 0.3610(7) 0.8184(7) 0.2906(8) 0.060(4) Uani 1 1 d .
H8A H 0.3925 0.8179 0.3516 0.072 Uiso 1 1 calc R
H8B H 0.3893 0.8246 0.2269 0.072 Uiso 1 1 calc R
C9 C 0.3102(7) 0.8762(5) 0.3005(8) 0.056(3) Uani 1 1 d .
H9A H 0.2863 0.8827 0.2329 0.067 Uiso 1 1 calc R
H9B H 0.3356 0.9196 0.3165 0.067 Uiso 1 1 calc R
C10 C 0.1098(6) 0.7265(6) 0.3409(9) 0.049(3) Uani 1 1 d .
H10A H 0.0861 0.7019 0.2843 0.073 Uiso 1 1 calc R
H10B H 0.0784 0.7610 0.3712 0.073 Uiso 1 1 calc R
H10C H 0.1237 0.6933 0.3948 0.073 Uiso 1 1 calc R
C11 C 0.3671(8) 0.6926(7) 0.2967(10) 0.070(4) Uani 1 1 d .
H11A H 0.4049 0.6957 0.2458 0.104 Uiso 1 1 calc R
H11B H 0.3409 0.6497 0.2850 0.104 Uiso 1 1 calc R
H11C H 0.3864 0.6923 0.3674 0.104 Uiso 1 1 calc R
C21 C 0.2247(9) 0.5341(5) 0.4218(10) 0.078(4) Uani 1 1 d .
H21A H 0.1855 0.5343 0.3732 0.117 Uiso 1 1 calc R
H21B H 0.2192 0.4959 0.4717 0.117 Uiso 1 1 calc R
H21C H 0.2680 0.5278 0.3828 0.117 Uiso 1 1 calc R
C22 C 0.2273(6) 0.6076(5) 0.4846(8) 0.038(2) Uani 1 1 d .
H22 H 0.1809 0.6190 0.5151 0.046 Uiso 1 1 calc R
C23 C 0.2835(7) 0.6010(5) 0.5717(9) 0.055(3) Uani 1 1 d .
H23A H 0.2838 0.5527 0.5979 0.066 Uiso 1 1 calc R
H23B H 0.3296 0.6106 0.5409 0.066 Uiso 1 1 calc R
C24 C 0.3409(7) 0.6336(5) 0.7283(10) 0.055(3) Uani 1 1 d .
H24A H 0.3281 0.6260 0.8022 0.066 Uiso 1 1 calc R
H24B H 0.3632 0.5908 0.7020 0.066 Uiso 1 1 calc R
C25 C 0.3945(6) 0.6965(6) 0.7209(10) 0.055(3) Uani 1 1 d .
H25A H 0.4315 0.6907 0.7737 0.066 Uiso 1 1 calc R
H25B H 0.4165 0.6971 0.6510 0.066 Uiso 1 1 calc R
C26 C 0.3244(7) 0.7697(6) 0.8475(9) 0.055(3) Uani 1 1 d .
H26A H 0.3245 0.7228 0.8790 0.066 Uiso 1 1 calc R
H26B H 0.3563 0.7985 0.8899 0.066 Uiso 1 1 calc R
C27 C 0.2555(7) 0.7976(6) 0.8622(9) 0.052(3) Uani 1 1 d .
H27A H 0.2550 0.8484 0.8504 0.062 Uiso 1 1 calc R
H27B H 0.2383 0.7879 0.9335 0.062 Uiso 1 1 calc R
C28 C 0.2006(9) 0.6825(7) 0.8158(9) 0.073(4) Uani 1 1 d .
H28A H 0.1548 0.6769 0.8498 0.088 Uiso 1 1 calc R
H28B H 0.2372 0.6712 0.8672 0.088 Uiso 1 1 calc R
C29 C 0.2063(8) 0.6333(6) 0.7182(9) 0.056(3) Uani 1 1 d .
H29A H 0.2062 0.5842 0.7411 0.068 Uiso 1 1 calc R
H29B H 0.1661 0.6406 0.6714 0.068 Uiso 1 1 calc R
C30 C 0.4091(6) 0.8207(6) 0.7054(9) 0.052(3) Uani 1 1 d .
H30A H 0.4542 0.8125 0.7385 0.078 Uiso 1 1 calc R
H30B H 0.3912 0.8660 0.7271 0.078 Uiso 1 1 calc R
H30C H 0.4145 0.8200 0.6294 0.078 Uiso 1 1 calc R
C31 C 0.1427(7) 0.7974(7) 0.7615(13) 0.074(4) Uani 1 1 d .
H31A H 0.1076 0.7665 0.7316 0.111 Uiso 1 1 calc R
H31B H 0.1505 0.8366 0.7142 0.111 Uiso 1 1 calc R
H31C H 0.1265 0.8147 0.8291 0.111 Uiso 1 1 calc R
Mn1 Mn 0.26948(9) 0.76296(8) 0.63307(12) 0.0418(4) Uani 1 1 d .
Mn2 Mn 0.25246(9) 0.75384(9) 0.42076(16) 0.0403(4) Uani 1 1 d .
N1 N 0.2723(5) 0.6491(5) 0.6616(6) 0.046(2) Uani 1 1 d .
N2 N 0.3572(4) 0.7628(4) 0.7391(7) 0.037(2) Uani 1 1 d .
N3 N 0.2095(5) 0.7580(4) 0.7762(7) 0.040(2) Uani 1 1 d .
N4 N 0.2541(5) 0.8629(4) 0.3888(7) 0.045(2) Uani 1 1 d .
N5 N 0.1694(5) 0.7602(5) 0.3010(7) 0.043(2) Uani 1 1 d .
N6 N 0.3217(5) 0.7514(4) 0.2848(7) 0.046(2) Uani 1 1 d .
O1 O 0.2719(4) 0.8575(3) 0.6521(6) 0.0432(17) Uani 1 1 d .
H1 H 0.2969 0.8758 0.7097 0.052 Uiso 1 1 calc R
O2 O 0.2475(4) 0.6595(3) 0.4027(6) 0.0459(18) Uani 1 1 d .
H2A H 0.2587 0.6419 0.3356 0.055 Uiso 1 1 calc R
O3 O 0.3242(3) 0.7566(3) 0.5162(5) 0.0336(15) Uani 1 1 d .
O4 O 0.1979(3) 0.7592(3) 0.5413(5) 0.0331(15) Uani 1 1 d .

loop_
_atom_site_aniso_label
_atom_site_aniso_U_11
_atom_site_aniso_U_22
_atom_site_aniso_U_33
_atom_site_aniso_U_23
_atom_site_aniso_U_13
_atom_site_aniso_U_12
C1 0.158(12) 0.025(5) 0.043(6) 0.014(5) -0.011(9) 0.012(6)
C2 0.110(11) 0.042(6) 0.027(6) -0.005(5) 0.012(6) 0.000(7)
C3 0.082(8) 0.032(6) 0.036(6) -0.011(5) 0.007(6) -0.008(5)
C4 0.085(9) 0.034(6) 0.062(8) 0.006(6) -0.006(7) 0.004(6)
C5 0.090(9) 0.070(8) 0.024(6) 0.003(6) -0.015(6) -0.007(7)
C6 0.088(10) 0.106(11) 0.026(6) -0.026(7) -0.004(6) 0.029(9)
C7 0.060(7) 0.032(5) 0.034(6) 0.001(4) 0.006(5) -0.003(5)
C8 0.085(9) 0.080(9) 0.016(5) -0.007(5) 0.009(6) -0.035(7)
C9 0.117(11) 0.022(5) 0.029(6) 0.001(4) 0.001(6) 0.001(6)
C10 0.060(7) 0.044(6) 0.042(6) -0.005(5) -0.010(6) 0.001(5)
C11 0.098(11) 0.062(8) 0.049(8) 0.011(6) 0.020(7) -0.002(7)
C21 0.175(14) 0.012(4) 0.047(7) 0.010(5) -0.019(9) -0.017(6)
C22 0.061(7) 0.023(5) 0.032(5) -0.008(4) -0.003(5) -0.001(4)
C23 0.098(10) 0.018(5) 0.048(6) 0.011(5) -0.001(6) 0.014(5)
C24 0.095(9) 0.021(5) 0.049(7) 0.004(5) -0.012(6) 0.006(5)
C25 0.063(8) 0.054(7) 0.047(7) -0.007(6) -0.005(6) 0.010(6)
C26 0.084(9) 0.052(7) 0.029(6) 0.002(5) 0.005(6) 0.009(6)
C27 0.092(9) 0.030(6) 0.033(6) 0.000(5) 0.000(6) 0.000(6)
C28 0.137(14) 0.050(8) 0.033(7) 0.002(5) 0.027(7) -0.008(8)
C29 0.097(10) 0.029(6) 0.044(7) -0.007(5) -0.004(7) -0.010(6)
C30 0.062(7) 0.056(7) 0.037(6) -0.016(5) -0.003(5) -0.008(6)
C31 0.052(8) 0.071(9) 0.100(12) 0.011(8) 0.009(8) -0.010(7)
Mn1 0.0456(9) 0.0515(10) 0.0285(8) -0.0022(9) 0.0007(9) -0.0003(8)
Mn2 0.0484(9) 0.0439(9) 0.0287(7) -0.0039(8) 0.0032(7) -0.0052(8)
N1 0.074(6) 0.044(5) 0.021(5) -0.014(4) -0.007(4) 0.003(4)
N2 0.049(5) 0.036(5) 0.025(4) 0.008(3) -0.005(4) -0.015(4)
N3 0.049(5) 0.036(5) 0.035(5) 0.001(4) 0.010(4) 0.003(4)
N4 0.066(6) 0.027(4) 0.041(6) 0.001(4) -0.010(4) -0.001(4)
N5 0.058(6) 0.041(5) 0.029(5) -0.005(4) -0.014(4) 0.009(4)
N6 0.074(7) 0.035(5) 0.029(5) -0.010(4) 0.008(5) -0.007(4)
O1 0.076(5) 0.024(3) 0.030(4) 0.001(3) -0.003(4) 0.004(3)
O2 0.078(5) 0.028(3) 0.031(4) -0.003(3) 0.002(4) 0.011(3)
O3 0.042(4) 0.031(3) 0.027(4) -0.006(3) 0.007(3) -0.006(3)
O4 0.039(4) 0.031(3) 0.030(4) 0.004(3) 0.000(3) -0.003(3)

loop_
_atom_type_symbol
_atom_type_description
_atom_type_scat_dispersion_real
_atom_type_scat_dispersion_imag
_atom_type_scat_source
C C 0.0033 0.0016 'International Tables Vol C Tables 4.2.6.8 and 6.1.1.4'
H H 0.0000 0.0000 'International Tables Vol C Tables 4.2.6.8 and 6.1.1.4'
N N 0.0061 0.0033 'International Tables Vol C Tables 4.2.6.8 and 6.1.1.4'
O O 0.0106 0.0060 'International Tables Vol C Tables 4.2.6.8 and 6.1.1.4'
F F 0.0171 0.0103 'International Tables Vol C Tables 4.2.6.8 and 6.1.1.4'
P P 0.1023 0.0942 'International Tables Vol C Tables 4.2.6.8 and 6.1.1.4'
Mn Mn 0.3368 0.7283 'International Tables Vol C Tables 4.2.6.8 and 6.1.1.4'

loop_
_geom_angle_atom_site_label_1
_geom_angle_atom_site_label_2
_geom_angle_atom_site_label_3
_geom_angle
C2 C1 H1A 109.5
C2 C1 H1B 109.5
H1A C1 H1B 109.5
C2 C1 H1C 109.5
H1A C1 H1C 109.5
H1B C1 H1C 109.5
O1 C2 C3 109.6(11)
O1 C2 C1 101.7(9)
C3 C2 C1 103.1(10)
O1 C2 H2 113.8
C3 C2 H2 113.8
C1 C2 H2 113.8
C2 C3 N4 113.0(9)
C2 C3 H3A 109.0
N4 C3 H3A 109.0
C2 C3 H3B 109.0
N4 C3 H3B 109.0
H3A C3 H3B 107.8
N4 C4 C5 118.0(11)
N4 C4 H4A 107.8
C5 C4 H4A 107.8
N4 C4 H4B 107.8
C5 C4 H4B 107.8
H4A C4 H4B 107.2
C4 C5 N5 109.9(9)
C4 C5 H5A 109.7
N5 C5 H5A 109.7
C4 C5 H5B 109.7
N5 C5 H5B 109.7
H5A C5 H5B 108.2
C7 C6 N5 118.8(12)
C7 C6 H6A 107.6
N5 C6 H6A 107.6
C7 C6 H6B 107.6
N5 C6 H6B 107.6
H6A C6 H6B 107.0
C6 C7 N6 116.5(9)
C6 C7 H7A 108.2
N6 C7 H7A 108.2
C6 C7 H7B 108.2
N6 C7 H7B 108.2
H7A C7 H7B 107.3
C9 C8 N6 108.5(10)
C9 C8 H8A 110.0
N6 C8 H8A 110.0
C9 C8 H8B 110.0
N6 C8 H8B 110.0
H8A C8 H8B 108.4
C8 C9 N4 112.8(8)
C8 C9 H9A 109.0
N4 C9 H9A 109.0
C8 C9 H9B 109.0
N4 C9 H9B 109.0
H9A C9 H9B 107.8
N5 C10 H10A 109.5
N5 C10 H10B 109.5
H10A C10 H10B 109.5
N5 C10 H10C 109.5
H10A C10 H10C 109.5
H10B C10 H10C 109.5
N6 C11 H11A 109.5
N6 C11 H11B 109.5
H11A C11 H11B 109.5
N6 C11 H11C 109.5
H11A C11 H11C 109.5
H11B C11 H11C 109.5
C22 C21 H21A 109.5
C22 C21 H21B 109.5
H21A C21 H21B 109.5
C22 C21 H21C 109.5
H21A C21 H21C 109.5
H21B C21 H21C 109.5
O2 C22 C23 111.9(8)
O2 C22 C21 104.0(8)
C23 C22 C21 107.7(8)
O2 C22 H22 111.0
C23 C22 H22 111.0
C21 C22 H22 111.0
N1 C23 C22 113.6(9)
N1 C23 H23A 108.8
C22 C23 H23A 108.8
N1 C23 H23B 108.8
C22 C23 H23B 108.8
H23A C23 H23B 107.7
C25 C24 N1 111.2(8)
C25 C24 H24A 109.4
N1 C24 H24A 109.4
C25 C24 H24B 109.4
N1 C24 H24B 109.4
H24A C24 H24B 108.0
N2 C25 C24 109.3(9)
N2 C25 H25A 109.8
C24 C25 H25A 109.8
N2 C25 H25B 109.8
C24 C25 H25B 109.8
H25A C25 H25B 108.3
C27 C26 N2 121.9(10)
C27 C26 H26A 106.8
N2 C26 H26A 106.8
C27 C26 H26B 106.8
N2 C26 H26B 106.8
H26A C26 H26B 106.7
C26 C27 N3 103.9(9)
C26 C27 H27A 111.0
N3 C27 H27A 111.0
C26 C27 H27B 111.0
N3 C27 H27B 111.0
H27A C27 H27B 109.0
N3 C28 C29 107.3(9)
N3 C28 H28A 110.3
C29 C28 H28A 110.3
N3 C28 H28B 110.3
C29 C28 H28B 110.3
H28A C28 H28B 108.5
N1 C29 C28 108.8(10)
N1 C29 H29A 109.9
C28 C29 H29A 109.9
N1 C29 H29B 109.9
C28 C29 H29B 109.9
H29A C29 H29B 108.3
N2 C30 H30A 109.5
N2 C30 H30B 109.5
H30A C30 H30B 109.5
N2 C30 H30C 109.5
H30A C30 H30C 109.5
H30B C30 H30C 109.5
N3 C31 H31A 109.5
N3 C31 H31B 109.5
H31A C31 H31B 109.5
N3 C31 H31C 109.5
H31A C31 H31C 109.5
H31B C31 H31C 109.5
O4 Mn1 O3 84.5(3)
O4 Mn1 O1 98.3(3)
O3 Mn1 O1 99.2(3)
O4 Mn1 N2 177.1(3)
O3 Mn1 N2 93.7(3)
O1 Mn1 N2 84.2(3)
O4 Mn1 N3 98.1(3)
O3 Mn1 N3 173.0(3)
O1 Mn1 N3 86.8(3)
N2 Mn1 N3 83.4(3)
O4 Mn1 N1 94.9(3)
O3 Mn1 N1 93.1(3)
O1 Mn1 N1 162.7(3)
N2 Mn1 N1 82.9(3)
N3 Mn1 N1 80.3(3)
O4 Mn1 Mn2 42.6(2)
O3 Mn1 Mn2 41.9(2)
O1 Mn1 Mn2 101.4(2)
N2 Mn1 Mn2 135.6(2)
N3 Mn1 Mn2 140.5(3)
N1 Mn1 Mn2 95.9(2)
O2 Mn2 O3 98.7(3)
O2 Mn2 O4 97.4(3)
O3 Mn2 O4 82.7(3)
O2 Mn2 N4 161.6(4)
O3 Mn2 N4 95.0(3)
O4 Mn2 N4 96.4(3)
O2 Mn2 N6 84.9(3)
O3 Mn2 N6 94.1(3)
O4 Mn2 N6 176.3(3)
N4 Mn2 N6 82.0(4)
O2 Mn2 N5 86.0(3)
O3 Mn2 N5 174.7(3)
O4 Mn2 N5 99.3(3)
N4 Mn2 N5 79.9(3)
N6 Mn2 N5 83.7(4)
O2 Mn2 Mn1 101.2(3)
O3 Mn2 Mn1 41.6(2)
O4 Mn2 Mn1 41.1(2)
N4 Mn2 Mn1 97.2(3)
N6 Mn2 Mn1 135.7(3)
N5 Mn2 Mn1 140.1(3)
C23 N1 C29 111.8(9)
C23 N1 C24 100.1(8)
C29 N1 C24 113.9(9)
C23 N1 Mn1 119.2(6)
C29 N1 Mn1 105.1(6)
C24 N1 Mn1 106.9(6)
C25 N2 C26 114.6(9)
C25 N2 C30 105.1(9)
C26 N2 C30 117.0(8)
C25 N2 Mn1 106.3(7)
C26 N2 Mn1 104.3(7)
C30 N2 Mn1 109.0(6)
C31 N3 C28 114.7(10)
C31 N3 C27 108.5(9)
C28 N3 C27 106.4(9)
C31 N3 Mn1 109.1(8)
C28 N3 Mn1 112.2(7)
C27 N3 Mn1 105.4(6)
C4 N4 C9 110.4(9)
C4 N4 C3 110.9(9)
C9 N4 C3 102.8(8)
C4 N4 Mn2 107.7(7)
C9 N4 Mn2 107.7(6)
C3 N4 Mn2 117.1(6)
C10 N5 C6 113.9(10)
C10 N5 C5 112.2(9)
C6 N5 C5 111.7(10)
C10 N5 Mn2 108.0(7)
C6 N5 Mn2 101.8(7)
C5 N5 Mn2 108.5(6)
C11 N6 C8 111.5(11)
C11 N6 C7 107.9(9)
C8 N6 C7 119.6(9)
C11 N6 Mn2 107.6(7)
C8 N6 Mn2 104.4(6)
C7 N6 Mn2 105.2(7)
C2 O1 Mn1 122.1(7)
C2 O1 H1 119.0
Mn1 O1 H1 119.0
C22 O2 Mn2 125.8(6)
C22 O2 H2A 117.1
Mn2 O2 H2A 117.1
Mn1 O3 Mn2 96.5(3)
Mn1 O4 Mn2 96.3(3)

loop_
_geom_bond_atom_site_label_1
_geom_bond_atom_site_label_2
_geom_bond_distance
C1 C2 1.541(16)
C1 H1A 0.9600
C1 H1B 0.9600
C1 H1C 0.9600
C2 O1 1.425(14)
C2 C3 1.500(16)
C2 H2 0.9800
C3 N4 1.582(13)
C3 H3A 0.9700
C3 H3B 0.9700
C4 N4 1.382(15)
C4 C5 1.400(16)
C4 H4A 0.9700
C4 H4B 0.9700
C5 N5 1.549(15)
C5 H5A 0.9700
C5 H5B 0.9700
C6 C7 1.403(19)
C6 N5 1.443(14)
C6 H6A 0.9700
C6 H6B 0.9700
C7 N6 1.534(15)
C7 H7A 0.9700
C7 H7B 0.9700
C8 C9 1.458(18)
C8 N6 1.469(14)
C8 H8A 0.9700
C8 H8B 0.9700
C9 N4 1.555(15)
C9 H9A 0.9700
C9 H9B 0.9700
C10 N5 1.385(14)
C10 H10A 0.9600
C10 H10B 0.9600
C10 H10C 0.9600
C11 N6 1.412(16)
C11 H11A 0.9600
C11 H11B 0.9600
C11 H11C 0.9600
C21 C22 1.597(13)
C21 H21A 0.9600
C21 H21B 0.9600
C21 H21C 0.9600
C22 O2 1.471(12)
C22 C23 1.530(15)
C22 H22 0.9800
C23 N1 1.464(13)
C23 H23A 0.9700
C23 H23B 0.9700
C24 C25 1.563(17)
C24 N1 1.571(14)
C24 H24A 0.9700
C24 H24B 0.9700
C25 N2 1.455(14)
C25 H25A 0.9700
C25 H25B 0.9700
C26 C27 1.415(16)
C26 N2 1.502(13)
C26 H26A 0.9700
C26 H26B 0.9700
C27 N3 1.576(15)
C27 H27A 0.9700
C27 H27B 0.9700
C28 N3 1.520(14)
C28 C29 1.542(15)
C28 H28A 0.9700
C28 H28B 0.9700
C29 N1 1.465(16)
C29 H29A 0.9700
C29 H29B 0.9700
C30 N2 1.529(13)
C30 H30A 0.9600
C30 H30B 0.9600
C30 H30C 0.9600
C31 N3 1.476(16)
C31 H31A 0.9600
C31 H31B 0.9600
C31 H31C 0.9600
Mn1 O4 1.779(7)
Mn1 O3 1.799(7)
Mn1 O1 1.802(6)
Mn1 N2 2.125(8)
Mn1 N3 2.126(9)
Mn1 N1 2.180(9)
Mn1 Mn2 2.691(2)
Mn2 O2 1.799(6)
Mn2 O3 1.809(7)
Mn2 O4 1.834(7)
Mn2 N4 2.099(8)
Mn2 N6 2.151(9)
Mn2 N5 2.177(8)
O1 H1 0.9300
O2 H2A 0.9300

loop_
_geom_torsion_atom_site_label_1
_geom_torsion_atom_site_label_2
_geom_torsion_atom_site_label_3
_geom_torsion_atom_site_label_4
_geom_torsion
O1 C2 C3 N4 95.7(11)
C1 C2 C3 N4 -156.6(10)
N4 C4 C5 N5 40.5(16)
N5 C6 C7 N6 33.8(17)
N6 C8 C9 N4 49.1(12)
O2 C22 C23 N1 90.9(11)
C21 C22 C23 N1 -155.4(10)
N1 C24 C25 N2 47.4(12)
N2 C26 C27 N3 46.9(14)
N3 C28 C29 N1 53.2(14)
O4 Mn1 Mn2 O2 -88.4(4)
O3 Mn1 Mn2 O2 90.5(4)
O1 Mn1 Mn2 O2 -178.4(3)
N2 Mn1 Mn2 O2 88.3(4)
N3 Mn1 Mn2 O2 -79.4(4)
N1 Mn1 Mn2 O2 2.4(4)
O4 Mn1 Mn2 O3 -178.9(4)
O1 Mn1 Mn2 O3 91.1(4)
N2 Mn1 Mn2 O3 -2.2(4)
N3 Mn1 Mn2 O3 -169.9(5)
N1 Mn1 Mn2 O3 -88.1(4)
O3 Mn1 Mn2 O4 178.9(4)
O1 Mn1 Mn2 O4 -90.0(4)
N2 Mn1 Mn2 O4 176.7(4)
N3 Mn1 Mn2 O4 9.0(5)
N1 Mn1 Mn2 O4 90.8(4)
O4 Mn1 Mn2 N4 91.6(4)
O3 Mn1 Mn2 N4 -89.5(4)
O1 Mn1 Mn2 N4 1.6(4)
N2 Mn1 Mn2 N4 -91.7(4)
N3 Mn1 Mn2 N4 100.6(4)
N1 Mn1 Mn2 N4 -177.6(4)
O4 Mn1 Mn2 N6 177.4(5)
O3 Mn1 Mn2 N6 -3.6(5)
O1 Mn1 Mn2 N6 87.5(4)
N2 Mn1 Mn2 N6 -5.8(5)
N3 Mn1 Mn2 N6 -173.6(5)
N1 Mn1 Mn2 N6 -91.7(4)
O4 Mn1 Mn2 N5 8.8(5)
O3 Mn1 Mn2 N5 -172.3(5)
O1 Mn1 Mn2 N5 -81.2(4)
N2 Mn1 Mn2 N5 -174.5(5)
N3 Mn1 Mn2 N5 17.8(6)
N1 Mn1 Mn2 N5 99.6(5)
C22 C23 N1 C29 63.8(12)
C22 C23 N1 C24 -175.2(9)
C22 C23 N1 Mn1 -59.2(12)
C28 C29 N1 C23 176.2(9)
C28 C29 N1 C24 63.6(12)
C28 C29 N1 Mn1 -53.0(10)
C25 C24 N1 C23 106.9(10)
C25 C24 N1 C29 -133.6(10)
C25 C24 N1 Mn1 -18.0(11)
O4 Mn1 N1 C23 58.4(9)
O3 Mn1 N1 C23 -26.4(9)
O1 Mn1 N1 C23 -161.9(11)
N2 Mn1 N1 C23 -119.7(9)
N3 Mn1 N1 C23 155.8(9)
Mn2 Mn1 N1 C23 15.5(8)
O4 Mn1 N1 C29 -67.9(6)
O3 Mn1 N1 C29 -152.7(6)
O1 Mn1 N1 C29 71.8(14)
N2 Mn1 N1 C29 114.0(7)
N3 Mn1 N1 C29 29.5(6)
Mn2 Mn1 N1 C29 -110.7(6)
O4 Mn1 N1 C24 170.8(7)
O3 Mn1 N1 C24 86.0(7)
O1 Mn1 N1 C24 -49.5(15)
N2 Mn1 N1 C24 -7.3(7)
N3 Mn1 N1 C24 -91.8(7)
Mn2 Mn1 N1 C24 127.9(6)
C24 C25 N2 C26 62.7(12)
C24 C25 N2 C30 -167.4(9)
C24 C25 N2 Mn1 -51.9(10)
C27 C26 N2 C25 -137.3(11)
C27 C26 N2 C30 99.0(13)
C27 C26 N2 Mn1 -21.4(13)
O3 Mn1 N2 C25 -59.8(7)
O1 Mn1 N2 C25 -158.7(7)
N3 Mn1 N2 C25 113.9(7)
N1 Mn1 N2 C25 32.9(7)
Mn2 Mn1 N2 C25 -58.3(8)
O3 Mn1 N2 C26 178.7(6)
O1 Mn1 N2 C26 79.8(7)
N3 Mn1 N2 C26 -7.7(6)
N1 Mn1 N2 C26 -88.6(7)
Mn2 Mn1 N2 C26 -179.8(5)
O3 Mn1 N2 C30 53.0(7)
O1 Mn1 N2 C30 -45.9(7)
N3 Mn1 N2 C30 -133.3(7)
N1 Mn1 N2 C30 145.7(7)
Mn2 Mn1 N2 C30 54.5(8)
C29 C28 N3 C31 99.3(14)
C29 C28 N3 C27 -140.7(11)
C29 C28 N3 Mn1 -26.0(14)
C26 C27 N3 C31 -163.1(9)
C26 C27 N3 C28 72.9(12)
C26 C27 N3 Mn1 -46.3(9)
O4 Mn1 N3 C31 -36.0(8)
O1 Mn1 N3 C31 62.0(8)
N2 Mn1 N3 C31 146.5(8)
N1 Mn1 N3 C31 -129.6(8)
Mn2 Mn1 N3 C31 -42.1(9)
O4 Mn1 N3 C28 92.3(9)
O1 Mn1 N3 C28 -169.7(9)
N2 Mn1 N3 C28 -85.2(9)
N1 Mn1 N3 C28 -1.3(8)
Mn2 Mn1 N3 C28 86.2(9)
O4 Mn1 N3 C27 -152.4(6)
O1 Mn1 N3 C27 -54.4(6)
N2 Mn1 N3 C27 30.1(6)
N1 Mn1 N3 C27 114.0(6)
Mn2 Mn1 N3 C27 -158.5(5)
C5 C4 N4 C9 71.1(13)
C5 C4 N4 C3 -175.6(10)
C5 C4 N4 Mn2 -46.3(13)
C8 C9 N4 C4 -136.8(10)
C8 C9 N4 C3 104.9(10)
C8 C9 N4 Mn2 -19.4(11)
C2 C3 N4 C4 67.5(13)
C2 C3 N4 C9 -174.6(10)
C2 C3 N4 Mn2 -56.7(12)
O2 Mn2 N4 C4 66.6(14)
O3 Mn2 N4 C4 -155.2(8)
O4 Mn2 N4 C4 -72.0(8)
N6 Mn2 N4 C4 111.4(8)
N5 Mn2 N4 C4 26.3(8)
Mn1 Mn2 N4 C4 -113.4(7)
O2 Mn2 N4 C9 -52.4(14)
O3 Mn2 N4 C9 85.8(7)
O4 Mn2 N4 C9 169.0(7)
N6 Mn2 N4 C9 -7.7(7)
N5 Mn2 N4 C9 -92.7(7)
Mn1 Mn2 N4 C9 127.6(6)
O2 Mn2 N4 C3 -167.6(10)
O3 Mn2 N4 C3 -29.4(8)
O4 Mn2 N4 C3 53.7(7)
N6 Mn2 N4 C3 -122.9(8)
N5 Mn2 N4 C3 152.1(8)
Mn1 Mn2 N4 C3 12.4(7)
C7 C6 N5 C10 -157.6(11)
C7 C6 N5 C5 74.0(14)
C7 C6 N5 Mn2 -41.5(14)
C4 C5 N5 C10 105.8(12)
C4 C5 N5 C6 -124.9(12)
C4 C5 N5 Mn2 -13.5(13)
O2 Mn2 N5 C10 63.1(7)
O4 Mn2 N5 C10 -33.8(7)
N4 Mn2 N5 C10 -128.7(7)
N6 Mn2 N5 C10 148.3(7)
Mn1 Mn2 N5 C10 -39.6(8)
O2 Mn2 N5 C6 -57.2(9)
O4 Mn2 N5 C6 -154.0(8)
N4 Mn2 N5 C6 111.0(9)
N6 Mn2 N5 C6 28.1(9)
Mn1 Mn2 N5 C6 -159.9(7)
O2 Mn2 N5 C5 -175.1(7)
O4 Mn2 N5 C5 88.0(7)
N4 Mn2 N5 C5 -6.9(7)
N6 Mn2 N5 C5 -89.9(7)
Mn1 Mn2 N5 C5 82.2(8)
C9 C8 N6 C11 -168.1(9)
C9 C8 N6 C7 64.9(12)
C9 C8 N6 Mn2 -52.3(9)
C6 C7 N6 C11 109.8(12)
C6 C7 N6 C8 -121.5(12)
C6 C7 N6 Mn2 -4.7(12)
O2 Mn2 N6 C11 -41.8(8)
O3 Mn2 N6 C11 56.6(8)
N4 Mn2 N6 C11 151.1(8)
N5 Mn2 N6 C11 -128.3(8)
Mn1 Mn2 N6 C11 59.0(9)
O2 Mn2 N6 C8 -160.3(8)
O3 Mn2 N6 C8 -62.0(8)
N4 Mn2 N6 C8 32.5(8)
N5 Mn2 N6 C8 113.1(8)
Mn1 Mn2 N6 C8 -59.6(9)
O2 Mn2 N6 C7 73.0(6)
O3 Mn2 N6 C7 171.4(6)
N4 Mn2 N6 C7 -94.1(6)
N5 Mn2 N6 C7 -13.5(6)
Mn1 Mn2 N6 C7 173.8(5)
C3 C2 O1 Mn1 -77.6(11)
C1 C2 O1 Mn1 173.7(8)
O4 Mn1 O1 C2 -15.4(8)
O3 Mn1 O1 C2 70.3(8)
N2 Mn1 O1 C2 163.1(8)
N3 Mn1 O1 C2 -113.2(8)
N1 Mn1 O1 C2 -154.8(11)
Mn2 Mn1 O1 C2 27.8(8)
C23 C22 O2 Mn2 -69.4(10)
C21 C22 O2 Mn2 174.7(7)
O3 Mn2 O2 C22 65.1(8)
O4 Mn2 O2 C22 -18.6(8)
N4 Mn2 O2 C22 -157.1(10)
N6 Mn2 O2 C22 158.4(8)
N5 Mn2 O2 C22 -117.5(8)
Mn1 Mn2 O2 C22 22.9(8)
O4 Mn1 O3 Mn2 0.7(3)
O1 Mn1 O3 Mn2 -96.9(3)
N2 Mn1 O3 Mn2 178.4(3)
N1 Mn1 O3 Mn2 95.3(3)
O2 Mn2 O3 Mn1 -97.1(3)
O4 Mn2 O3 Mn1 -0.7(3)
N4 Mn2 O3 Mn1 95.2(3)
N6 Mn2 O3 Mn1 177.5(3)
O3 Mn1 O4 Mn2 -0.7(3)
O1 Mn1 O4 Mn2 97.8(3)
N3 Mn1 O4 Mn2 -174.2(3)
N1 Mn1 O4 Mn2 -93.4(3)
O2 Mn2 O4 Mn1 98.6(3)
O3 Mn2 O4 Mn1 0.7(3)
N4 Mn2 O4 Mn1 -93.5(3)
N5 Mn2 O4 Mn1 -174.3(3)
